data_2211543
loop_
_publ_author_name
'Susanne Olsson'
'Anders Lennartson'
'Mikael H\%akansson'

_publ_section_title
;
 [4-(2-Aminoethyl)-1,4,7,10-tetraazadecane]lithium chloride: a
 bilayered structure displaying the rare TRENEN ligand
;
_journal_coeditor_code NG2150
_journal_issue 12
_journal_name_full 'Acta Crystallographica Section E'
_journal_page_first m3518
_journal_page_last m3520
_journal_paper_doi 10.1107/S1600536806047593
_journal_volume 62
_journal_year 2006
_chemical_formula_iupac '[Li (C8 H23 N5)] Cl'
_chemical_formula_moiety 'C8 H23 Li N5 +, Cl -'
_chemical_formula_sum 'C8 H23 Cl Li N5'
_chemical_formula_weight 231.70
_chemical_name_systematic
;
[4-(2-Aminoethyl)-1,4,7,10-tetraazadecane]lithium chloride
;
_space_group_IT_number 14
_symmetry_cell_setting monoclinic
_symmetry_space_group_name_Hall '-P 2ybc'
_symmetry_space_group_name_H-M 'P 1 21/c 1'
_atom_sites_solution_hydrogens geom
_atom_sites_solution_primary direct
_atom_sites_solution_secondary difmap
_audit_creation_method SHELXL-97
_cell_angle_alpha 90.00
_cell_angle_beta 94.48(3)
_cell_angle_gamma 90.00
_cell_formula_units_Z 4
_cell_length_a 12.079(9)
_cell_length_b 7.914(5)
_cell_length_c 13.559(10)
_cell_measurement_reflns_used 8324
_cell_measurement_temperature 303(2)
_cell_measurement_theta_max 25.50
_cell_measurement_theta_min 2.98
_cell_volume 1292.2(16)
_computing_cell_refinement CrystalClear
_computing_data_collection 'CrystalClear (Rigaku, 2000)'
_computing_data_reduction CrystalClear
_computing_molecular_graphics 'ORTEP-3 (Farrugia, 1997) and PLATON (Spek, 2003)'
_computing_publication_material SHELXL97
_computing_structure_refinement 'SHELXL97 (Sheldrick, 1997)'
_computing_structure_solution 'SIR92 (Altomare <i>et al.</i>,  1993)'
_diffrn_ambient_temperature 303(2)
_diffrn_detector_area_resol_mean 105
_diffrn_measured_fraction_theta_full 0.989
_diffrn_measured_fraction_theta_max 0.990
_diffrn_measurement_device_type 'Rigaku R-AXIS IIc image-plate system'
_diffrn_measurement_method \f
_diffrn_radiation_monochromator graphite
_diffrn_radiation_type MoK\a
_diffrn_radiation_wavelength 0.71073
_diffrn_reflns_av_R_equivalents 0.0339
_diffrn_reflns_av_sigmaI/netI 0.0253
_diffrn_reflns_limit_h_max 14
_diffrn_reflns_limit_h_min -13
_diffrn_reflns_limit_k_max 9
_diffrn_reflns_limit_k_min -9
_diffrn_reflns_limit_l_max 16
_diffrn_reflns_limit_l_min -16
_diffrn_reflns_number 8324
_diffrn_reflns_theta_full 25.00
_diffrn_reflns_theta_max 25.50
_diffrn_reflns_theta_min 2.98
_diffrn_standards_decay_% 0
_diffrn_standards_interval_count 0
_diffrn_standards_interval_time 0
_diffrn_standards_number 0
_exptl_absorpt_coefficient_mu 0.274
_exptl_absorpt_correction_type none
_exptl_crystal_colour colourless
_exptl_crystal_density_diffrn 1.191
_exptl_crystal_density_method 'not measured'
_exptl_crystal_description prism
_exptl_crystal_F_000 504
_exptl_crystal_size_max 0.15
_exptl_crystal_size_mid 0.10
_exptl_crystal_size_min 0.10
_refine_diff_density_max 0.195
_refine_diff_density_min -0.223
_refine_ls_extinction_method none
_refine_ls_goodness_of_fit_ref 1.106
_refine_ls_hydrogen_treatment mixed
_refine_ls_matrix_type full
_refine_ls_number_parameters 164
_refine_ls_number_reflns 2386
_refine_ls_number_restraints 0
_refine_ls_restrained_S_all 1.106
_refine_ls_R_factor_all 0.0453
_refine_ls_R_factor_gt 0.0365
_refine_ls_shift/su_max 0.001
_refine_ls_shift/su_mean 0.000
_refine_ls_structure_factor_coef Fsqd
_refine_ls_weighting_details 'calc w=1/[\s^2^(Fo^2^)+(0.0234P)^2^+0.8724P] where P=(Fo^2^+2Fc^2^)/3'
_refine_ls_weighting_scheme calc
_refine_ls_wR_factor_gt 0.0739
_refine_ls_wR_factor_ref 0.0771
_reflns_number_gt 2170
_reflns_number_total 2386
_reflns_threshold_expression I>2\s(I)
_cod_data_source_file ng2150.cif
_cod_data_source_block I
_cod_original_sg_symbol_H-M 'P 21/c'
_cod_original_formula_sum ' C8 H23 Cl Li N5'
_cod_database_code 2211543
_cod_database_fobs_code 2211543

loop_
_symmetry_equiv_pos_as_xyz
'x, y, z'
'-x, y+1/2, -z+1/2'
'-x, -y, -z'
'x, -y-1/2, z-1/2'

loop_
_atom_site_type_symbol
_atom_site_label
_atom_site_fract_x
_atom_site_fract_y
_atom_site_fract_z
_atom_site_U_iso_or_equiv
_atom_site_adp_type
_atom_site_calc_flag
_atom_site_refinement_flags
_atom_site_occupancy
C C1 0.00724(13) 0.2750(2) 0.59569(12) 0.0182(3) Uani d . 1
H H1A -0.0222 0.3530 0.5450 0.022 Uiso calc R 1
H H1B -0.0476 0.1873 0.6030 0.022 Uiso calc R 1
C C2 0.11396(13) 0.1968(2) 0.56514(12) 0.0167(3) Uani d . 1
H H2B 0.1412 0.1147 0.6143 0.020 Uiso calc R 1
H H2A 0.0997 0.1387 0.5025 0.020 Uiso calc R 1
C C3 0.31350(12) 0.27008(19) 0.56960(11) 0.0141(3) Uani d . 1
H H3A 0.3301 0.1958 0.5158 0.017 Uiso calc R 1
H H3B 0.3251 0.2078 0.6312 0.017 Uiso calc R 1
C C4 0.38905(12) 0.42409(19) 0.57200(11) 0.0145(3) Uani d . 1
H H4B 0.4659 0.3882 0.5817 0.017 Uiso calc R 1
H H4A 0.3792 0.4831 0.5092 0.017 Uiso calc R 1
C C5 0.42644(13) 0.4980(2) 0.74639(11) 0.0160(3) Uani d . 1
H H5A 0.4981 0.5537 0.7489 0.019 Uiso calc R 1
H H5B 0.4392 0.3771 0.7499 0.019 Uiso calc R 1
C C6 0.36486(13) 0.5533(2) 0.83450(11) 0.0179(3) Uani d . 1
H H6B 0.4055 0.5178 0.8955 0.021 Uiso calc R 1
H H6A 0.3585 0.6755 0.8353 0.021 Uiso calc R 1
C C8 0.26365(13) 0.77565(19) 0.56771(11) 0.0156(3) Uani d . 1
H H8B 0.2695 0.8937 0.5495 0.019 Uiso calc R 1
H H8A 0.2510 0.7097 0.5076 0.019 Uiso calc R 1
C C7 0.37017(13) 0.71836(19) 0.62518(11) 0.0150(3) Uani d . 1
H H7A 0.4323 0.7351 0.5851 0.018 Uiso calc R 1
H H7B 0.3829 0.7862 0.6846 0.018 Uiso calc R 1
N N1 0.02939(12) 0.3655(2) 0.69003(10) 0.0192(3) Uani d . 1
N N2 0.19777(10) 0.32792(16) 0.55556(10) 0.0127(3) Uani d . 1
N N3 0.36348(10) 0.53899(16) 0.65252(9) 0.0120(3) Uani d . 1
N N4 0.25387(12) 0.4767(2) 0.82674(10) 0.0180(3) Uani d . 1
N N5 0.17037(11) 0.75233(17) 0.63072(10) 0.0154(3) Uani d . 1
Li Li1 0.1824(2) 0.5004(3) 0.67806(19) 0.0154(5) Uani d . 1
Cl Cl1 -0.22911(3) 0.54135(5) 0.68048(3) 0.01946(12) Uani d . 1
H H12 0.2132(17) 0.514(3) 0.8737(16) 0.032(6) Uiso d . 1
H H13 0.2613(18) 0.366(3) 0.8348(16) 0.037(6) Uiso d . 1
H H15 0.1059(17) 0.785(3) 0.5967(15) 0.025(5) Uiso d . 1
H H14 0.1802(17) 0.824(3) 0.6801(16) 0.028(5) Uiso d . 1
H H11 0.1889(16) 0.373(3) 0.4945(15) 0.026(5) Uiso d . 1
H H10 0.0475(17) 0.290(3) 0.7367(17) 0.032(6) Uiso d . 1
H H9 -0.0333(19) 0.415(3) 0.7045(15) 0.031(6) Uiso d . 1

loop_
_atom_site_aniso_label
_atom_site_aniso_U_11
_atom_site_aniso_U_22
_atom_site_aniso_U_33
_atom_site_aniso_U_12
_atom_site_aniso_U_13
_atom_site_aniso_U_23
C1 0.0150(8) 0.0184(8) 0.0208(8) -0.0060(6) -0.0013(6) 0.0001(7)
C2 0.0203(8) 0.0125(7) 0.0172(8) -0.0039(6) -0.0008(6) -0.0021(6)
C3 0.0168(8) 0.0122(7) 0.0135(7) 0.0019(6) 0.0022(6) -0.0019(6)
C4 0.0134(7) 0.0155(8) 0.0152(7) 0.0012(6) 0.0043(6) -0.0008(6)
C5 0.0137(7) 0.0161(8) 0.0173(8) -0.0002(6) -0.0036(6) 0.0015(6)
C6 0.0220(8) 0.0178(8) 0.0129(7) -0.0020(7) -0.0045(6) 0.0005(6)
C8 0.0226(8) 0.0107(7) 0.0132(7) -0.0002(6) 0.0002(6) 0.0012(6)
C7 0.0165(8) 0.0123(7) 0.0161(8) -0.0047(6) 0.0013(6) 0.0005(6)
N1 0.0163(7) 0.0229(7) 0.0188(7) -0.0011(6) 0.0036(5) -0.0004(6)
N2 0.0138(7) 0.0121(6) 0.0121(6) -0.0017(5) 0.0007(5) 0.0011(5)
N3 0.0141(6) 0.0108(6) 0.0108(6) -0.0002(5) -0.0005(5) -0.0006(5)
N4 0.0208(7) 0.0202(8) 0.0134(7) -0.0012(6) 0.0036(5) 0.0002(6)
N5 0.0158(7) 0.0142(7) 0.0156(7) 0.0017(5) -0.0017(5) -0.0022(6)
Li1 0.0154(12) 0.0159(13) 0.0149(12) -0.0004(10) 0.0007(10) 0.0002(10)
Cl1 0.0267(2) 0.0190(2) 0.01255(19) 0.00515(16) 0.00072(14) 0.00212(15)

loop_
_atom_type_symbol
_atom_type_description
_atom_type_scat_dispersion_real
_atom_type_scat_dispersion_imag
_atom_type_scat_source
Cl Cl 0.1484 0.1585 'International Tables Vol C Tables 4.2.6.8 and 6.1.1.4'
H H 0.0000 0.0000 'International Tables Vol C Tables 4.2.6.8 and 6.1.1.4'
C C 0.0033 0.0016 'International Tables Vol C Tables 4.2.6.8 and 6.1.1.4'
N N 0.0061 0.0033 'International Tables Vol C Tables 4.2.6.8 and 6.1.1.4'
Li Li -0.0003 0.0001 'International Tables Vol C Tables 4.2.6.8 and 6.1.1.4'

loop_
_geom_angle_atom_site_label_1
_geom_angle_atom_site_label_2
_geom_angle_atom_site_label_3
_geom_angle
_geom_angle_publ_flag
N1 C1 C2 109.58(13) ?
N1 C1 H1A 109.8 ?
C2 C1 H1A 109.8 ?
N1 C1 H1B 109.8 ?
C2 C1 H1B 109.8 ?
H1A C1 H1B 108.2 ?
N2 C2 C1 110.11(14) ?
N2 C2 H2B 109.6 ?
C1 C2 H2B 109.6 ?
N2 C2 H2A 109.6 ?
C1 C2 H2A 109.6 ?
H2B C2 H2A 108.2 ?
N2 C3 C4 108.44(13) ?
N2 C3 H3A 110.0 ?
C4 C3 H3A 110.0 ?
N2 C3 H3B 110.0 ?
C4 C3 H3B 110.0 ?
H3A C3 H3B 108.4 ?
N3 C4 C3 110.52(12) ?
N3 C4 H4B 109.5 ?
C3 C4 H4B 109.5 ?
N3 C4 H4A 109.5 ?
C3 C4 H4A 109.5 ?
H4B C4 H4A 108.1 ?
N3 C5 C6 111.45(13) ?
N3 C5 H5A 109.3 ?
C6 C5 H5A 109.3 ?
N3 C5 H5B 109.3 ?
C6 C5 H5B 109.3 ?
H5A C5 H5B 108.0 ?
N4 C6 C5 108.95(13) ?
N4 C6 H6B 109.9 ?
C5 C6 H6B 109.9 ?
N4 C6 H6A 109.9 ?
C5 C6 H6A 109.9 ?
H6B C6 H6A 108.3 ?
N5 C8 C7 108.63(13) ?
N5 C8 H8B 110.0 ?
C7 C8 H8B 110.0 ?
N5 C8 H8A 110.0 ?
C7 C8 H8A 110.0 ?
H8B C8 H8A 108.3 ?
N3 C7 C8 110.85(12) ?
N3 C7 H7A 109.5 ?
C8 C7 H7A 109.5 ?
N3 C7 H7B 109.5 ?
C8 C7 H7B 109.5 ?
H7A C7 H7B 108.1 ?
C1 N1 Li1 105.95(12) ?
C1 N1 H10 108.2(14) ?
Li1 N1 H10 102.9(14) ?
C1 N1 H9 107.8(13) ?
Li1 N1 H9 123.4(14) ?
H10 N1 H9 107.9(18) ?
C2 N2 C3 115.20(13) ?
C2 N2 Li1 106.08(12) ?
C3 N2 Li1 103.57(11) ?
C2 N2 H11 109.1(13) ?
C3 N2 H11 106.6(12) ?
Li1 N2 H11 116.5(13) ?
C5 N3 C7 113.40(12) ?
C5 N3 C4 112.47(13) ?
C7 N3 C4 112.98(12) ?
C5 N3 Li1 106.22(12) ?
C7 N3 Li1 103.99(11) ?
C4 N3 Li1 106.95(11) ?
C6 N4 Li1 109.32(12) ?
C6 N4 H12 111.4(14) ?
Li1 N4 H12 116.3(13) ?
C6 N4 H13 108.4(14) ?
Li1 N4 H13 103.4(14) ?
H12 N4 H13 107(2) ?
C8 N5 Li1 104.97(12) ?
C8 N5 H15 109.5(12) ?
Li1 N5 H15 117.3(13) ?
C8 N5 H14 107.3(13) ?
Li1 N5 H14 112.2(13) ?
H15 N5 H14 105.3(18) ?
N5 Li1 N4 112.66(13) y
N5 Li1 N1 117.13(14) y
N4 Li1 N1 99.87(12) y
N5 Li1 N2 111.84(13) y
N4 Li1 N2 127.89(14) y
N1 Li1 N2 82.59(11) y
N5 Li1 N3 82.48(10) y
N4 Li1 N3 80.32(11) y
N1 Li1 N3 157.70(14) y
N2 Li1 N3 79.97(10) y

loop_
_geom_bond_atom_site_label_1
_geom_bond_atom_site_label_2
_geom_bond_distance
_geom_bond_publ_flag
C1 N1 1.472(2) ?
C1 C2 1.517(2) ?
C1 H1A 0.9700 ?
C1 H1B 0.9700 ?
C2 N2 1.462(2) ?
C2 H2B 0.9700 ?
C2 H2A 0.9700 ?
C3 N2 1.469(2) ?
C3 C4 1.521(2) ?
C3 H3A 0.9700 ?
C3 H3B 0.9700 ?
C4 N3 1.472(2) ?
C4 H4B 0.9700 ?
C4 H4A 0.9700 ?
C5 N3 1.467(2) ?
C5 C6 1.520(2) ?
C5 H5A 0.9700 ?
C5 H5B 0.9700 ?
C6 N4 1.468(2) ?
C6 H6B 0.9700 ?
C6 H6A 0.9700 ?
C8 N5 1.478(2) ?
C8 C7 1.520(2) ?
C8 H8B 0.9700 ?
C8 H8A 0.9700 ?
C7 N3 1.471(2) ?
C7 H7A 0.9700 ?
C7 H7B 0.9700 ?
N1 Li1 2.151(3) y
N1 H10 0.88(2) ?
N1 H9 0.89(2) ?
N2 Li1 2.169(3) y
N2 H11 0.90(2) ?
N3 Li1 2.262(3) y
N4 Li1 2.139(3) y
N4 H12 0.89(2) ?
N4 H13 0.89(2) ?
N5 Li1 2.096(3) y
N5 H15 0.91(2) ?
N5 H14 0.88(2) ?
